data_7228835
loop_
_publ_author_name
'Lopez, Jordan R.'
'Martin, Lee'
'Wallis, John D.'
'Akutsu, Hiroki'
'Yamada, Jun-ichi'
'Nakatsuji, Shin-ichi'
'Wilson, Claire'
'Christensen, Jeppe'
'Coles, Simon J.'

_publ_section_title
;
 New semiconducting radical-cation salts of chiral
 bis(2-hydroxylpropylthio)ethylenedithio TTF
;
_journal_name_full CrystEngComm
_journal_paper_doi 10.1039/C7CE01014A
_journal_year 2017
_chemical_absolute_configuration rmad
_chemical_formula_moiety '(C14 H18 O2 S8), (Cl O4)'
_chemical_formula_sum 'C14 H18 Cl O6 S8'
_chemical_formula_weight 574.23
_space_group_IT_number 20
_symmetry_cell_setting orthorhombic
_symmetry_Int_Tables_number 20
_symmetry_space_group_name_Hall 'C 2c 2'
_symmetry_space_group_name_H-M 'C 2 2 21'
_atom_sites_solution_hydrogens geom
_atom_sites_solution_primary direct
_atom_sites_solution_secondary difmap
_audit_update_record
;
2017-05-10 deposited with the CCDC.
2017-07-21 downloaded from the CCDC.
;
_cell_angle_alpha 90.0000
_cell_angle_beta 90.0000
_cell_angle_gamma 90.0000
_cell_formula_units_Z 8
_cell_length_a 7.8561(6)
_cell_length_b 21.2753(16)
_cell_length_c 27.155(2)
_cell_measurement_reflns_used 4733
_cell_measurement_temperature 296
_cell_measurement_theta_max 29.30
_cell_measurement_theta_min 1.91
_cell_volume 4538.7(6)
_computing_cell_refinement CrystalClear
_computing_data_collection 'CrystalClear (Rigaku Inc., 2008)'
_computing_data_reduction CrystalClear
_computing_molecular_graphics 'CrystalStructure 4.0'
_computing_publication_material 'CrystalStructure 4.0 (Rigaku, 2010)'
_computing_structure_refinement 'SHELXL97 (Sheldrick, 2008)'
_computing_structure_solution 'SIR92 (Altomare, et al., 1994)'
_diffrn_ambient_temperature 296
_diffrn_detector_area_resol_mean 7.314
_diffrn_measured_fraction_theta_full 0.986
_diffrn_measured_fraction_theta_max 0.986
_diffrn_measurement_device_type 'Rigaku Mercury70'
_diffrn_measurement_method \w
_diffrn_radiation_type 'Mo K\a'
_diffrn_radiation_wavelength 0.71075
_diffrn_reflns_av_R_equivalents 0.0503
_diffrn_reflns_limit_h_max 10
_diffrn_reflns_limit_h_min -10
_diffrn_reflns_limit_k_max 26
_diffrn_reflns_limit_k_min -22
_diffrn_reflns_limit_l_max 35
_diffrn_reflns_limit_l_min -26
_diffrn_reflns_number 14526
_diffrn_reflns_theta_full 27.50
_diffrn_reflns_theta_max 27.50
_diffrn_standards_number 0
_exptl_absorpt_coefficient_mu 0.934
_exptl_absorpt_correction_T_max 0.972
_exptl_absorpt_correction_T_min 0.865
_exptl_absorpt_correction_type numerical
_exptl_absorpt_process_details 'NUMABS (Rigaku, 1999)'
_exptl_crystal_colour black
_exptl_crystal_density_diffrn 1.681
_exptl_crystal_density_method 'not measured'
_exptl_crystal_description needle
_exptl_crystal_F_000 2360.00
_exptl_crystal_size_max 0.300
_exptl_crystal_size_mid 0.060
_exptl_crystal_size_min 0.030
_refine_diff_density_max 0.490
_refine_diff_density_min -0.330
_refine_ls_abs_structure_details 'Flack, H. D. (1983), Acta Cryst. A39, 876-881.  2223 Friedel Pairs'
_refine_ls_abs_structure_Flack -0.09(15)
_refine_ls_extinction_method none
_refine_ls_goodness_of_fit_ref 1.052
_refine_ls_hydrogen_treatment constr
_refine_ls_number_parameters 288
_refine_ls_number_reflns 5099
_refine_ls_number_restraints 2
_refine_ls_R_factor_gt 0.0589
_refine_ls_shift/su_max 0.000
_refine_ls_structure_factor_coef Fsqd
_refine_ls_weighting_details 'w = 1/[\s^2^(Fo^2^)+(0.0588P)^2^+4.7685P] where P=(Fo^2^+2Fc^2^)/3'
_refine_ls_weighting_scheme calc
_refine_ls_wR_factor_ref 0.1424
_reflns_number_gt 3835
_reflns_number_total 5099
_reflns_threshold_expression F^2^>2.0\s(F^2^)
_cod_data_source_file c7ce01014a2.cif
_cod_data_source_block V131003b
_cod_original_cell_volume 4538.6(6)
_cod_database_code 7228835

loop_
_symmetry_equiv_pos_site_id
_symmetry_equiv_pos_as_xyz
1 +X,+Y,+Z
2 +X,-Y,-Z
3 -X,+Y,1/2-Z
4 -X,-Y,1/2+Z
5 1/2+X,1/2+Y,+Z
6 1/2+X,1/2-Y,-Z
7 1/2-X,1/2+Y,1/2-Z
8 1/2-X,1/2-Y,1/2+Z

loop_
_atom_site_label
_atom_site_type_symbol
_atom_site_fract_x
_atom_site_fract_y
_atom_site_fract_z
_atom_site_U_iso_or_equiv
_atom_site_adp_type
_atom_site_occupancy
_atom_site_symmetry_multiplicity
_atom_site_calc_flag
_atom_site_refinement_flags
Cl1 Cl -0.0415(4) 0.5000 0.0000 0.0965(11) Uani 1.0 4 d .
Cl2 Cl 0.0000 0.00302(12) 0.2500 0.0720(7) Uani 1.0 4 d .
S1 S 0.4774(3) 0.33013(8) 0.41839(6) 0.0754(6) Uani 1.0 8 d .
S2 S 0.4911(2) 0.16414(7) 0.41390(5) 0.0575(4) Uani 1.0 8 d .
S3 S 0.36694(19) 0.31900(6) 0.31582(5) 0.0509(4) Uani 1.0 8 d .
S4 S 0.36583(18) 0.18193(6) 0.31297(5) 0.0436(3) Uani 1.0 8 d .
S5 S 0.2003(2) 0.32562(6) 0.21022(5) 0.0506(4) Uani 1.0 8 d .
S6 S 0.18441(17) 0.18893(7) 0.20366(5) 0.0447(3) Uani 1.0 8 d .
S7 S 0.0326(2) 0.34256(7) 0.11003(5) 0.0555(4) Uani 1.0 8 d .
S8 S 0.0134(2) 0.19472(6) 0.10290(5) 0.0525(4) Uani 1.0 8 d .
O1 O -0.0697(6) 0.4224(2) 0.20160(14) 0.0681(12) Uani 1.0 8 d .
O2 O 0.0218(15) 0.0973(3) 0.02801(17) 0.151(4) Uani 1.0 8 d .
O3 O -0.0925(17) 0.5202(6) 0.0438(4) 0.161(6) Uani 0.731(14) 8 d .
O4 O 0.1081(18) 0.4737(17) -0.0063(17) 0.30(2) Uani 0.658(17) 8 d .
O5 O -0.1287(19) 0.5590(7) -0.0189(6) 0.169(8) Uani 0.612(18) 8 d .
O6 O -0.095(3) 0.0511(6) 0.2420(11) 0.283(12) Uani 0.754(15) 8 d .
O7 O -0.065(5) -0.0114(13) 0.2913(6) 0.30(3) Uani 0.72(4) 8 d .
O8 O 0.114(4) -0.0387(9) 0.2709(12) 0.201(18) Uani 0.53(4) 8 d .
C1 C 0.5741(14) 0.2773(4) 0.4598(3) 0.100(3) Uani 1.0 8 d .
C2 C 0.5021(15) 0.2164(4) 0.4662(3) 0.099(3) Uani 1.0 8 d .
C3 C 0.4302(7) 0.2805(3) 0.36894(19) 0.0473(13) Uani 1.0 8 d .
C4 C 0.4336(7) 0.2171(3) 0.36781(19) 0.0442(13) Uani 1.0 8 d .
C5 C 0.3210(6) 0.2513(3) 0.28325(17) 0.0433(11) Uani 1.0 8 d .
C6 C 0.2448(6) 0.2544(3) 0.23664(17) 0.0433(11) Uani 1.0 8 d .
C7 C 0.1097(7) 0.2952(3) 0.15717(18) 0.0433(12) Uani 1.0 8 d .
C8 C 0.1054(6) 0.2305(3) 0.15397(16) 0.0400(12) Uani 1.0 8 d .
C9 C 0.0906(8) 0.4214(3) 0.1285(2) 0.0533(15) Uani 1.0 8 d .
C10 C -0.0469(9) 0.4558(3) 0.1567(3) 0.0607(16) Uani 1.0 8 d .
C11 C 0.0054(12) 0.5237(3) 0.1665(3) 0.098(3) Uani 1.0 8 d .
C12 C 0.0490(8) 0.1117(3) 0.1132(2) 0.0547(14) Uani 1.0 8 d .
C13 C -0.0398(9) 0.0753(3) 0.0742(3) 0.0664(17) Uani 1.0 8 d .
C14 C -0.0132(10) 0.0052(3) 0.0795(3) 0.0743(19) Uani 1.0 8 d .
H1 H -0.1462 0.4388 0.2176 0.0817 Uiso 1.0 8 calc R
H1A H 0.6912 0.2717 0.4494 0.1204 Uiso 1.0 8 calc R
H1B H 0.5771 0.2974 0.4918 0.1204 Uiso 1.0 8 calc R
H2A H 0.3872 0.2219 0.4785 0.1193 Uiso 1.0 8 calc R
H2B H 0.5665 0.1952 0.4917 0.1193 Uiso 1.0 8 calc R
H2 H 0.0695 0.0684 0.0135 0.1811 Uiso 1.0 8 calc R
H9A H 0.1920 0.4193 0.1487 0.0640 Uiso 1.0 8 calc R
H9B H 0.1186 0.4455 0.0992 0.0640 Uiso 1.0 8 calc R
H10 H -0.1531 0.4552 0.1378 0.0728 Uiso 1.0 8 calc R
H11A H -0.0829 0.5446 0.1847 0.1170 Uiso 1.0 8 calc R
H11B H 0.0229 0.5450 0.1358 0.1170 Uiso 1.0 8 calc R
H11C H 0.1090 0.5243 0.1853 0.1170 Uiso 1.0 8 calc R
H12A H 0.1699 0.1027 0.1124 0.0657 Uiso 1.0 8 calc R
H12B H 0.0056 0.0998 0.1453 0.0657 Uiso 1.0 8 calc R
H13 H -0.1620 0.0842 0.0763 0.0797 Uiso 1.0 8 calc R
H14A H -0.0698 -0.0162 0.0530 0.0891 Uiso 1.0 8 calc R
H14B H -0.0592 -0.0087 0.1103 0.0891 Uiso 1.0 8 calc R
H14C H 0.1064 -0.0040 0.0783 0.0891 Uiso 1.0 8 calc R

loop_
_atom_site_aniso_label
_atom_site_aniso_U_11
_atom_site_aniso_U_22
_atom_site_aniso_U_33
_atom_site_aniso_U_12
_atom_site_aniso_U_13
_atom_site_aniso_U_23
Cl1 0.0663(16) 0.176(4) 0.0475(14) 0.0000 0.0000 -0.0007(16)
Cl2 0.0793(17) 0.0662(15) 0.0705(16) 0.0000 0.0044(13) 0.0000
S1 0.0970(13) 0.0614(10) 0.0678(10) 0.0114(10) -0.0313(10) -0.0260(9)
S2 0.0693(10) 0.0558(9) 0.0474(8) -0.0024(8) -0.0102(7) 0.0089(7)
S3 0.0634(9) 0.0365(8) 0.0527(8) 0.0092(7) -0.0105(7) -0.0046(7)
S4 0.0550(8) 0.0366(8) 0.0392(7) -0.0014(6) -0.0037(6) 0.0011(6)
S5 0.0703(9) 0.0384(8) 0.0430(7) 0.0115(7) -0.0129(7) -0.0034(6)
S6 0.0527(7) 0.0392(8) 0.0420(7) 0.0001(6) -0.0033(6) 0.0029(6)
S7 0.0732(10) 0.0509(9) 0.0424(7) 0.0107(8) -0.0103(7) 0.0042(7)
S8 0.0658(9) 0.0465(8) 0.0452(7) -0.0013(7) -0.0104(7) -0.0008(6)
O1 0.076(3) 0.068(3) 0.061(3) 0.006(3) -0.002(3) 0.003(3)
O2 0.335(12) 0.061(3) 0.056(3) 0.026(6) -0.042(6) -0.003(3)
O3 0.202(13) 0.190(12) 0.092(7) 0.030(10) 0.044(8) -0.037(8)
O4 0.110(10) 0.48(7) 0.31(3) 0.12(3) 0.00(2) -0.13(4)
O5 0.155(14) 0.150(13) 0.202(16) 0.015(10) 0.016(12) 0.049(12)
O6 0.241(19) 0.150(10) 0.46(3) 0.109(12) -0.05(3) -0.069(18)
O7 0.46(6) 0.34(3) 0.109(12) -0.10(4) 0.120(19) 0.037(12)
O8 0.16(2) 0.165(16) 0.27(4) 0.054(14) -0.09(2) 0.054(16)
C1 0.170(10) 0.077(5) 0.054(4) 0.004(6) -0.038(5) -0.011(4)
C2 0.153(9) 0.103(6) 0.042(4) -0.003(7) -0.002(5) -0.004(4)
C3 0.044(3) 0.052(4) 0.046(3) 0.004(3) -0.007(3) -0.006(3)
C4 0.041(3) 0.046(4) 0.045(3) -0.001(3) -0.008(3) 0.002(3)
C5 0.044(3) 0.040(3) 0.046(3) 0.004(3) -0.003(2) -0.001(3)
C6 0.046(3) 0.037(3) 0.046(3) 0.007(3) 0.002(2) 0.002(3)
C7 0.041(3) 0.048(4) 0.042(3) 0.010(3) -0.001(3) 0.000(3)
C8 0.042(3) 0.044(3) 0.035(3) 0.002(3) -0.001(2) -0.003(3)
C9 0.061(4) 0.043(4) 0.057(4) -0.003(3) -0.001(3) 0.019(3)
C10 0.066(4) 0.048(4) 0.069(4) 0.005(3) -0.015(4) -0.002(3)
C11 0.132(8) 0.044(4) 0.116(7) -0.004(5) -0.030(6) -0.003(4)
C12 0.062(4) 0.050(4) 0.052(4) -0.003(3) -0.004(3) 0.005(3)
C13 0.065(4) 0.060(4) 0.074(5) -0.003(4) -0.013(4) -0.013(4)
C14 0.090(5) 0.055(4) 0.078(5) -0.016(4) -0.004(5) -0.003(4)

loop_
_atom_type_symbol
_atom_type_description
_atom_type_scat_dispersion_real
_atom_type_scat_dispersion_imag
_atom_type_scat_source
C C 0.0033 0.0016
;
International Tables for Crystallography
(1992, Vol. C, Tables 4.2.6.8 and 6.1.1.4)
;
H H 0.0000 0.0000
;
International Tables for Crystallography
(1992, Vol. C, Table 6.1.1.4)
;
Cl Cl 0.1484 0.1585
;
International Tables for Crystallography
(1992, Vol. C, Tables 4.2.6.8 and 6.1.1.4)
;
O O 0.0106 0.0060
;
International Tables for Crystallography
(1992, Vol. C, Tables 4.2.6.8 and 6.1.1.4)
;
S S 0.1246 0.1234
;
International Tables for Crystallography
(1992, Vol. C, Tables 4.2.6.8 and 6.1.1.4)
;

loop_
_geom_angle_atom_site_label_1
_geom_angle_atom_site_label_2
_geom_angle_atom_site_label_3
_geom_angle
_geom_angle_publ_flag
_geom_angle_site_symmetry_1
_geom_angle_site_symmetry_3
O3 Cl1 O3 144.9(9) yes . 2_565
O3 Cl1 O4 122(2) yes . .
O3 Cl1 O4 91(2) yes . 2_565
O3 Cl1 O5 84.2(9) yes . .
O3 Cl1 O5 80.2(9) yes . 2_565
O3 Cl1 O4 91(2) yes 2_565 .
O3 Cl1 O4 122(2) yes 2_565 2_565
O3 Cl1 O5 80.2(9) yes 2_565 .
O3 Cl1 O5 84.2(9) yes 2_565 2_565
O4 Cl1 O4 53(2) yes . 2_565
O4 Cl1 O5 135.4(18) yes . .
O4 Cl1 O5 95.5(17) yes . 2_565
O4 Cl1 O5 95.5(17) yes 2_565 .
O4 Cl1 O5 135.4(18) yes 2_565 2_565
O5 Cl1 O5 126.4(8) yes . 2_565
O6 Cl2 O6 74.4(11) yes . 3_555
O6 Cl2 O7 96.3(19) yes . .
O6 Cl2 O7 105.9(18) yes . 3_555
O6 Cl2 O8 163.1(17) yes . .
O6 Cl2 O8 93.8(13) yes . 3_555
O6 Cl2 O7 105.9(18) yes 3_555 .
O6 Cl2 O7 96.3(19) yes 3_555 3_555
O6 Cl2 O8 93.8(13) yes 3_555 .
O6 Cl2 O8 163.1(17) yes 3_555 3_555
O7 Cl2 O7 152.1(18) yes . 3_555
O7 Cl2 O8 75(2) yes . .
O7 Cl2 O8 87.1(19) yes . 3_555
O7 Cl2 O8 87.1(19) yes 3_555 .
O7 Cl2 O8 75(2) yes 3_555 3_555
O8 Cl2 O8 100.1(14) yes . 3_555
C1 S1 C3 101.3(3) yes . .
C2 S2 C4 100.3(3) yes . .
C3 S3 C5 95.3(3) yes . .
C4 S4 C5 95.5(3) yes . .
C6 S5 C7 95.8(3) yes . .
C6 S6 C8 95.2(3) yes . .
C7 S7 C9 104.2(3) yes . .
C8 S8 C12 103.9(3) yes . .
Cl1 O4 O4 63.5(17) yes . 2_565
Cl2 O6 O6 52.8(9) yes . 3_555
Cl2 O7 O8 55.6(16) yes . .
Cl2 O8 O7 49.3(11) yes . .
S1 C1 C2 119.1(8) yes . .
S2 C2 C1 118.9(6) yes . .
S1 C3 S3 114.6(4) yes . .
S1 C3 C4 128.1(5) yes . .
S3 C3 C4 117.3(4) yes . .
S2 C4 S4 114.5(3) yes . .
S2 C4 C3 129.4(5) yes . .
S4 C4 C3 116.1(4) yes . .
S3 C5 S4 115.6(3) yes . .
S3 C5 C6 120.8(4) yes . .
S4 C5 C6 123.5(4) yes . .
S5 C6 S6 116.2(3) yes . .
S5 C6 C5 120.4(4) yes . .
S6 C6 C5 123.3(5) yes . .
S5 C7 S7 122.7(4) yes . .
S5 C7 C8 115.8(4) yes . .
S7 C7 C8 121.5(4) yes . .
S6 C8 S8 123.2(3) yes . .
S6 C8 C7 116.9(4) yes . .
S8 C8 C7 119.8(4) yes . .
S7 C9 C10 114.2(5) yes . .
O1 C10 C9 106.4(5) yes . .
O1 C10 C11 111.0(6) yes . .
C9 C10 C11 110.8(6) yes . .
S8 C12 C13 109.0(4) yes . .
O2 C13 C12 107.3(6) yes . .
O2 C13 C14 111.0(6) yes . .
C12 C13 C14 112.5(6) yes . .
C10 O1 H1 109.467 no . .
C13 O2 H2 109.469 no . .
S1 C1 H1A 107.536 no . .
S1 C1 H1B 107.546 no . .
C2 C1 H1A 107.529 no . .
C2 C1 H1B 107.525 no . .
H1A C1 H1B 107.015 no . .
S2 C2 H2A 107.591 no . .
S2 C2 H2B 107.580 no . .
C1 C2 H2A 107.588 no . .
C1 C2 H2B 107.586 no . .
H2A C2 H2B 107.024 no . .
S7 C9 H9A 108.721 no . .
S7 C9 H9B 108.720 no . .
C10 C9 H9A 108.707 no . .
C10 C9 H9B 108.705 no . .
H9A C9 H9B 107.618 no . .
O1 C10 H10 109.546 no . .
C9 C10 H10 109.547 no . .
C11 C10 H10 109.564 no . .
C10 C11 H11A 109.476 no . .
C10 C11 H11B 109.470 no . .
C10 C11 H11C 109.482 no . .
H11A C11 H11B 109.465 no . .
H11A C11 H11C 109.471 no . .
H11B C11 H11C 109.464 no . .
S8 C12 H12A 109.882 no . .
S8 C12 H12B 109.888 no . .
C13 C12 H12A 109.880 no . .
C13 C12 H12B 109.871 no . .
H12A C12 H12B 108.294 no . .
O2 C13 H13 108.639 no . .
C12 C13 H13 108.648 no . .
C14 C13 H13 108.646 no . .
C13 C14 H14A 109.465 no . .
C13 C14 H14B 109.472 no . .
C13 C14 H14C 109.464 no . .
H14A C14 H14B 109.477 no . .
H14A C14 H14C 109.463 no . .
H14B C14 H14C 109.486 no . .

loop_
_geom_bond_atom_site_label_1
_geom_bond_atom_site_label_2
_geom_bond_distance
_geom_bond_publ_flag
_geom_bond_site_symmetry_2
Cl1 O3 1.327(10) yes .
Cl1 O3 1.327(10) yes 2_565
Cl1 O4 1.31(2) yes .
Cl1 O4 1.31(2) yes 2_565
Cl1 O5 1.519(15) yes .
Cl1 O5 1.519(15) yes 2_565
Cl2 O6 1.284(16) yes .
Cl2 O6 1.284(16) yes 3_555
Cl2 O7 1.27(2) yes .
Cl2 O7 1.27(2) yes 3_555
Cl2 O8 1.38(3) yes .
Cl2 O8 1.38(3) yes 3_555
S1 C1 1.762(9) yes .
S1 C3 1.747(6) yes .
S2 C2 1.805(7) yes .
S2 C4 1.743(6) yes .
S3 C3 1.731(6) yes .
S3 C5 1.728(6) yes .
S4 C4 1.749(6) yes .
S4 C5 1.719(6) yes .
S5 C6 1.713(6) yes .
S5 C7 1.732(6) yes .
S6 C6 1.722(6) yes .
S6 C8 1.729(5) yes .
S7 C7 1.738(6) yes .
S7 C9 1.809(6) yes .
S8 C8 1.740(5) yes .
S8 C12 1.810(6) yes .
O1 C10 1.423(7) yes .
O2 C13 1.424(9) yes .
O4 O4 1.17(6) yes 2_565
O6 O6 1.55(3) yes 3_555
O7 O8 1.62(5) yes .
C1 C2 1.424(12) yes .
C3 C4 1.351(8) yes .
C5 C6 1.402(7) yes .
C7 C8 1.379(8) yes .
C9 C10 1.514(9) yes .
C10 C11 1.525(9) yes .
C12 C13 1.485(9) yes .
C13 C14 1.513(9) yes .
O1 H1 0.820 no .
O2 H2 0.820 no .
C1 H1A 0.970 no .
C1 H1B 0.970 no .
C2 H2A 0.970 no .
C2 H2B 0.970 no .
C9 H9A 0.970 no .
C9 H9B 0.970 no .
C10 H10 0.980 no .
C11 H11A 0.960 no .
C11 H11B 0.960 no .
C11 H11C 0.960 no .
C12 H12A 0.970 no .
C12 H12B 0.970 no .
C13 H13 0.980 no .
C14 H14A 0.960 no .
C14 H14B 0.960 no .
C14 H14C 0.960 no .

loop_
_geom_contact_atom_site_label_1
_geom_contact_atom_site_label_2
_geom_contact_distance
_geom_contact_publ_flag
_geom_contact_site_symmetry_2
S1 S2 3.535(3) no .
S3 S5 3.155(2) no .
S4 S6 3.296(2) no .
S5 O1 2.965(5) no .
S5 C9 3.135(6) no .
S5 C10 3.682(6) no .
S6 C12 3.141(6) no .
S7 S8 3.155(2) no .
S7 O1 3.116(5) no .
S8 O2 2.905(5) no .
O1 C7 3.280(7) no .
C1 C4 3.016(10) no .
C2 C3 3.025(9) no .
C7 C10 3.632(8) no .
S1 O2 3.354(5) no 8_555
S2 O3 3.366(13) no 7_545
S3 S5 3.476(3) no 3_655
S3 O1 3.242(5) no 3_555
S3 C6 3.637(5) no 3_655
S4 S6 3.565(2) no 3_655
S4 C6 3.681(5) no 3_655
S4 C11 3.559(7) no 7_545
S5 S3 3.476(3) no 3_655
S5 O1 3.320(5) no 3_555
S5 O8 3.28(2) no 7_555
S6 S4 3.565(2) no 3_655
S6 O6 3.357(18) no 3_555
S6 C4 3.624(6) no 3_655
S7 O5 3.482(16) no 2_565
S8 C4 3.632(6) no 3_555
O1 S3 3.242(5) no 3_555
O1 S5 3.320(5) no 3_555
O1 O1 2.848(6) no 3_555
O1 O7 3.21(4) no 7_455
O1 O8 3.23(3) no 5_455
O2 S1 3.354(5) no 8_554
O2 O3 3.471(17) no 5_545
O2 O4 3.63(3) no 6_455
O2 O5 3.134(19) no 5_545
O2 C1 3.336(9) no 8_554
O2 C14 3.653(8) no 2_555
O3 S2 3.366(13) no 7_555
O3 O2 3.471(17) no 5_455
O3 C9 3.431(13) no .
O3 C10 3.377(12) no .
O3 C11 3.421(13) no .
O3 C14 3.459(15) no 5_455
O4 O2 3.63(3) no 6_555
O4 C13 3.48(3) no 6_555
O4 C14 3.61(3) no 6_555
O5 S7 3.482(16) no 2_565
O5 O2 3.134(19) no 5_455
O5 C9 3.463(17) no 2_565
O6 S6 3.357(18) no 3_555
O7 O1 3.21(4) no 7_445
O7 C10 3.43(4) no 7_445
O7 C12 3.69(3) no 3_555
O7 C14 3.579(17) no 3_555
O8 S5 3.28(2) no 7_545
O8 O1 3.23(3) no 5_545
O8 C9 3.69(3) no 7_545
O8 C11 3.69(3) no 7_545
C1 O2 3.336(9) no 8_555
C3 C7 3.697(8) no 3_655
C4 S6 3.624(6) no 3_655
C4 S8 3.632(6) no 3_555
C4 C8 3.681(7) no 3_655
C5 C5 3.342(7) no 3_655
C5 C6 3.455(7) no 3_655
C6 S3 3.637(5) no 3_655
C6 S4 3.681(5) no 3_655
C6 C5 3.455(7) no 3_655
C7 C3 3.697(8) no 3_655
C8 C4 3.681(7) no 3_655
C9 O3 3.431(13) no .
C9 O5 3.463(17) no 2_565
C9 O8 3.69(3) no 7_555
C10 O3 3.377(12) no .
C10 O7 3.43(4) no 7_455
C11 S4 3.559(7) no 7_555
C11 O3 3.421(13) no .
C11 O8 3.69(3) no 7_555
C12 O7 3.69(3) no 3_555
C13 O4 3.48(3) no 6_455
C14 O2 3.653(8) no 2_555
C14 O3 3.459(15) no 5_545
C14 O4 3.61(3) no 6_455
C14 O7 3.579(17) no 3_555
S1 H2A 2.9108 no .
S1 H2B 3.5628 no .
S2 H1A 2.9388 no .
S2 H1B 3.6012 no .
S5 H1 3.6398 no .
S5 H9A 2.6005 no .
S6 H12A 3.0865 no .
S6 H12B 2.8425 no .
S7 H10 2.9045 no .
S8 H2 3.6482 no .
S8 H13 2.8206 no .
O1 H9A 2.5084 no .
O1 H9B 3.1870 no .
O1 H11A 2.6425 no .
O1 H11B 3.2456 no .
O1 H11C 2.6214 no .
O2 H12A 2.5717 no .
O2 H12B 3.1890 no .
O2 H14A 2.6084 no .
O2 H14B 3.2379 no .
O2 H14C 2.6361 no .
C3 H1A 3.0017 no .
C3 H1B 3.5490 no .
C3 H2A 3.2446 no .
C4 H1A 3.2174 no .
C4 H2A 3.0303 no .
C4 H2B 3.5537 no .
C7 H9A 2.7271 no .
C7 H9B 3.5637 no .
C8 H12A 2.9890 no .
C8 H12B 2.9001 no .
C9 H1 3.0756 no .
C9 H11A 3.3255 no .
C9 H11B 2.6901 no .
C9 H11C 2.6822 no .
C11 H1 2.5708 no .
C11 H9A 2.7054 no .
C11 H9B 2.6266 no .
C12 H2 2.8646 no .
C12 H14A 3.3086 no .
C12 H14B 2.6995 no .
C12 H14C 2.6754 no .
C14 H2 2.3319 no .
C14 H12A 2.6775 no .
C14 H12B 2.6964 no .
H1 H9A 3.2758 no .
H1 H10 2.1962 no .
H1 H11A 2.4725 no .
H1 H11B 3.4370 no .
H1 H11C 2.8466 no .
H1A H2A 2.7305 no .
H1A H2B 2.2208 no .
H1B H2A 2.2213 no .
H1B H2B 2.1747 no .
H2 H12A 2.8915 no .
H2 H12B 3.6761 no .
H2 H13 2.5152 no .
H2 H14A 2.3636 no .
H2 H14B 3.2600 no .
H2 H14C 2.3571 no .
H9A H10 2.8323 no .
H9A H11A 3.5670 no .
H9A H11B 3.0070 no .
H9A H11C 2.5302 no .
H9B H10 2.3862 no .
H9B H11A 3.5124 no .
H9B H11B 2.4557 no .
H9B H11C 2.8766 no .
H10 H11A 2.3554 no .
H10 H11B 2.3598 no .
H10 H11C 2.8400 no .
H12A H13 2.8138 no .
H12A H14A 3.5416 no .
H12A H14B 2.9764 no .
H12A H14C 2.5007 no .
H12B H13 2.3158 no .
H12B H14A 3.5674 no .
H12B H14B 2.5471 no .
H12B H14C 2.9682 no .
H13 H14A 2.3414 no .
H13 H14B 2.3260 no .
H13 H14C 2.8226 no .
Cl1 H2 3.4046 no 5_455
Cl1 H2 3.4046 no 6_455
Cl1 H9B 3.1917 no .
Cl1 H9B 3.1917 no 2_565
Cl1 H14C 3.4903 no 5_455
Cl1 H14C 3.4903 no 6_455
Cl2 H1 3.2194 no 5_545
Cl2 H1 3.2194 no 7_445
Cl2 H11C 3.5685 no 5_445
Cl2 H11C 3.5685 no 7_545
Cl2 H12B 3.5093 no .
Cl2 H12B 3.5093 no 3_555
S1 H2 3.3861 no 8_555
S1 H9A 3.6970 no 3_655
S1 H14A 3.4383 no 7_555
S1 H14B 3.5748 no 7_555
S1 H14C 3.5911 no 7_555
S2 H11B 2.8731 no 7_545
S2 H12A 3.0509 no 3_655
S2 H13 3.1068 no 3_555
S3 H1 3.2133 no 3_555
S3 H10 3.5779 no 3_555
S4 H11A 3.3837 no 7_545
S4 H11B 3.3451 no 7_545
S4 H11C 3.3594 no 7_545
S4 H12B 3.5852 no 3_555
S5 H1 3.1334 no 3_555
S6 H11A 3.6108 no 5_545
S7 H1A 3.0950 no 3_655
S7 H2B 3.4018 no 8_554
S8 H1A 3.1751 no 3_655
S8 H1B 3.1032 no 8_554
O1 H1 2.7951 no 3_555
O2 H1B 2.5679 no 8_554
O2 H14A 2.8861 no 2_555
O2 H14C 3.5662 no 2_555
O3 H2 2.9628 no 5_455
O3 H2 3.6094 no 6_455
O3 H9B 2.7467 no .
O3 H10 2.9424 no .
O3 H11B 2.7084 no .
O3 H12A 3.1666 no 5_455
O3 H14C 2.5963 no 5_455
O4 H9B 2.9294 no .
O4 H9B 3.0540 no 2_565
O4 H11B 3.6001 no 2_565
O4 H13 2.8962 no 6_555
O4 H14A 3.0072 no 5_555
O4 H14A 2.9711 no 6_555
O5 H2B 3.0308 no 7_555
O5 H2 2.5363 no 5_455
O5 H2 3.6037 no 6_455
O5 H9B 2.9231 no 2_565
O5 H10 3.2483 no 2_565
O5 H14C 3.6183 no 5_455
O5 H14C 2.8817 no 6_455
O6 H1 3.3243 no 7_445
O6 H11A 3.2236 no 7_445
O6 H11C 2.8486 no 5_445
O6 H12B 2.9298 no .
O6 H12B 3.3047 no 3_555
O7 H1 2.5187 no 7_445
O7 H9A 3.6598 no 7_545
O7 H10 3.0219 no 7_445
O7 H11A 3.0839 no 7_445
O7 H12A 3.6623 no 3_555
O7 H12B 2.9601 no 3_555
O7 H14B 2.8428 no 3_555
O7 H14C 3.5583 no 3_555
O8 H1 2.4229 no 5_545
O8 H9A 2.8091 no 7_545
O8 H11C 2.8204 no 7_545
O8 H14B 3.3166 no 3_555
C1 H2A 2.9763 no 6_556
C2 H1A 3.3603 no 6_456
C2 H1B 3.5408 no 6_456
C2 H2A 3.6243 no 6_556
C4 H11B 3.6780 no 7_545
C7 H1A 3.3262 no 3_655
C8 H1A 3.3456 no 3_655
C9 H14A 3.6170 no 5_555
C9 H14B 3.1662 no 5_555
C10 H14C 3.5605 no 5_455
C11 H12A 3.4537 no 5_455
C13 H1B 3.5259 no 8_554
C13 H14A 3.6839 no 2_555
C14 H2 3.0406 no 2_555
C14 H9A 3.4994 no 5_445
C14 H9B 3.2050 no 5_445
C14 H10 3.4122 no 5_545
C14 H14A 3.6310 no 2_555
H1 Cl2 3.2194 no 5_455
H1 S3 3.2133 no 3_555
H1 S5 3.1334 no 3_555
H1 O1 2.7951 no 3_555
H1 O6 3.3243 no 7_455
H1 O7 2.5187 no 7_455
H1 O8 2.4229 no 5_455
H1 H1 2.8938 no 3_555
H1 H9A 3.6705 no 3_555
H1 H11C 3.2179 no 3_555
H1A S7 3.0950 no 3_655
H1A S8 3.1751 no 3_655
H1A C2 3.3603 no 6_556
H1A C7 3.3262 no 3_655
H1A C8 3.3456 no 3_655
H1A H2A 2.4947 no 6_556
H1A H2B 3.4269 no 6_556
H1B S8 3.1032 no 8_555
H1B O2 2.5679 no 8_555
H1B C2 3.5408 no 6_556
H1B C13 3.5259 no 8_555
H1B H2A 2.5986 no 6_556
H1B H2 3.1347 no 8_555
H1B H13 3.4723 no 8_555
H2A C1 2.9763 no 6_456
H2A C2 3.6243 no 6_456
H2A H1A 2.4947 no 6_456
H2A H1B 2.5986 no 6_456
H2A H2B 3.1799 no 6_456
H2B S7 3.4018 no 8_555
H2B O5 3.0308 no 7_545
H2B H1A 3.4269 no 6_456
H2B H2A 3.1799 no 6_556
H2 Cl1 3.4046 no 5_545
H2 S1 3.3861 no 8_554
H2 O3 2.9628 no 5_545
H2 O3 3.6094 no 6_555
H2 O5 2.5363 no 5_545
H2 O5 3.6037 no 6_555
H2 C14 3.0406 no 2_555
H2 H1B 3.1347 no 8_554
H2 H2 3.0018 no 2_555
H2 H14A 2.3856 no 2_555
H2 H14C 2.8602 no 2_555
H9A S1 3.6970 no 3_655
H9A O7 3.6598 no 7_555
H9A O8 2.8091 no 7_555
H9A C14 3.4994 no 5_555
H9A H1 3.6705 no 3_555
H9A H14A 3.4854 no 5_555
H9A H14B 2.6936 no 5_555
H9B Cl1 3.1917 no .
H9B O3 2.7467 no .
H9B O4 2.9294 no .
H9B O4 3.0540 no 2_565
H9B O5 2.9231 no 2_565
H9B C14 3.2050 no 5_555
H9B H13 3.4731 no 5_555
H9B H14A 2.8698 no 5_555
H9B H14B 2.7293 no 5_555
H10 S3 3.5779 no 3_555
H10 O3 2.9424 no .
H10 O5 3.2483 no 2_565
H10 O7 3.0219 no 7_455
H10 C14 3.4122 no 5_455
H10 H12A 3.5013 no 5_455
H10 H14B 3.3651 no 5_455
H10 H14C 2.6326 no 5_455
H11A S4 3.3837 no 7_555
H11A S6 3.6108 no 5_455
H11A O6 3.2236 no 7_455
H11A O7 3.0839 no 7_455
H11A H11C 3.5636 no 3_555
H11A H12A 3.0260 no 5_455
H11A H12B 3.6014 no 5_455
H11B S2 2.8731 no 7_555
H11B S4 3.3451 no 7_555
H11B O3 2.7084 no .
H11B O4 3.6001 no 2_565
H11B C4 3.6780 no 7_555
H11B H12A 3.0982 no 5_455
H11B H13 3.0706 no 5_555
H11B H14B 3.5440 no 5_555
H11C Cl2 3.5685 no 5_555
H11C S4 3.3594 no 7_555
H11C O6 2.8486 no 5_555
H11C O8 2.8204 no 7_555
H11C H1 3.2179 no 3_555
H11C H11A 3.5636 no 3_555
H11C H12B 3.6690 no 5_555
H11C H13 3.6898 no 5_555
H11C H14B 3.3807 no 5_555
H12A S2 3.0509 no 3_655
H12A O3 3.1666 no 5_545
H12A O7 3.6623 no 3_555
H12A C11 3.4537 no 5_545
H12A H10 3.5013 no 5_545
H12A H11A 3.0260 no 5_545
H12A H11B 3.0982 no 5_545
H12B Cl2 3.5093 no .
H12B S4 3.5852 no 3_555
H12B O6 2.9298 no .
H12B O6 3.3047 no 3_555
H12B O7 2.9601 no 3_555
H12B H11A 3.6014 no 5_545
H12B H11C 3.6690 no 5_445
H13 S2 3.1068 no 3_555
H13 O4 2.8962 no 6_455
H13 H1B 3.4723 no 8_554
H13 H9B 3.4731 no 5_445
H13 H11B 3.0706 no 5_445
H13 H11C 3.6898 no 5_445
H14A S1 3.4383 no 7_545
H14A O2 2.8861 no 2_555
H14A O4 3.0072 no 5_445
H14A O4 2.9711 no 6_455
H14A C9 3.6170 no 5_445
H14A C13 3.6839 no 2_555
H14A C14 3.6310 no 2_555
H14A H2 2.3856 no 2_555
H14A H9A 3.4854 no 5_445
H14A H9B 2.8698 no 5_445
H14A H14A 2.9586 no 2_555
H14B S1 3.5748 no 7_545
H14B O7 2.8428 no 3_555
H14B O8 3.3166 no 3_555
H14B C9 3.1662 no 5_445
H14B H9A 2.6936 no 5_445
H14B H9B 2.7293 no 5_445
H14B H10 3.3651 no 5_545
H14B H11B 3.5440 no 5_445
H14B H11C 3.3807 no 5_445
H14C Cl1 3.4903 no 5_545
H14C S1 3.5911 no 7_545
H14C O2 3.5662 no 2_555
H14C O3 2.5963 no 5_545
H14C O5 3.6183 no 5_545
H14C O5 2.8817 no 6_555
H14C O7 3.5583 no 3_555
H14C C10 3.5605 no 5_545
H14C H2 2.8602 no 2_555
H14C H10 2.6326 no 5_545

loop_
_geom_torsion_atom_site_label_1
_geom_torsion_atom_site_label_2
_geom_torsion_atom_site_label_3
_geom_torsion_atom_site_label_4
_geom_torsion
_geom_torsion_publ_flag
_geom_torsion_site_symmetry_1
_geom_torsion_site_symmetry_3
_geom_torsion_site_symmetry_4
O3 Cl1 O4 O4 -64(3) no . . 2_565
O3 Cl1 O4 O4 130.4(16) no . 2_565 .
O3 Cl1 O4 O4 130.4(16) no 2_565 . 2_565
O3 Cl1 O4 O4 -64(3) no 2_565 2_565 .
O4 Cl1 O4 O4 0(3) no . 2_565 .
O4 Cl1 O4 O4 0(3) no 2_565 . 2_565
O5 Cl1 O4 O4 54(3) no . . 2_565
O5 Cl1 O4 O4 -145.4(15) no 2_565 . 2_565
O5 Cl1 O4 O4 -145.4(15) no . 2_565 .
O5 Cl1 O4 O4 54(3) no 2_565 2_565 .
O6 Cl2 O6 O6 0.0(14) no . 3_555 .
O6 Cl2 O6 O6 0.0(14) no 3_555 . 3_555
O6 Cl2 O7 O8 -165.2(9) no . . .
O7 Cl2 O6 O6 104.8(14) no . . 3_555
O6 Cl2 O7 O8 -89.7(9) no . 3_555 3_555
O7 Cl2 O6 O6 -92.2(16) no 3_555 . 3_555
O6 Cl2 O8 O7 105.5(13) no . 3_555 3_555
O8 Cl2 O6 O6 -167.7(14) no 3_555 . 3_555
O6 Cl2 O7 O8 -89.7(9) no 3_555 . .
O7 Cl2 O6 O6 -92.2(16) no . 3_555 .
O6 Cl2 O7 O8 -165.2(9) no 3_555 3_555 3_555
O7 Cl2 O6 O6 104.8(14) no 3_555 3_555 .
O6 Cl2 O8 O7 105.5(13) no 3_555 . .
O8 Cl2 O6 O6 -167.7(14) no . 3_555 .
O7 Cl2 O7 O8 52(5) no . 3_555 3_555
O7 Cl2 O7 O8 52(5) no 3_555 . .
O7 Cl2 O8 O7 0.0(13) no . . .
O8 Cl2 O7 O8 0.0(10) no . . .
O7 Cl2 O8 O7 -158.4(15) no . 3_555 3_555
O8 Cl2 O7 O8 101.3(10) no 3_555 . .
O7 Cl2 O8 O7 -158.4(15) no 3_555 . .
O8 Cl2 O7 O8 101.3(10) no . 3_555 3_555
O7 Cl2 O8 O7 0.0(13) no 3_555 3_555 3_555
O8 Cl2 O7 O8 0.0(10) no 3_555 3_555 3_555
O8 Cl2 O8 O7 -84.2(14) no . 3_555 3_555
O8 Cl2 O8 O7 -84.2(14) no 3_555 . .
C1 S1 C3 S3 -168.9(5) no . . .
C1 S1 C3 C4 12.7(6) no . . .
C3 S1 C1 C2 -42.1(7) no . . .
C2 S2 C4 S4 -167.1(5) no . . .
C2 S2 C4 C3 11.1(6) no . . .
C4 S2 C2 C1 -40.1(8) no . . .
C3 S3 C5 S4 -3.6(4) no . . .
C3 S3 C5 C6 173.5(4) no . . .
C5 S3 C3 S1 -175.1(3) no . . .
C5 S3 C3 C4 3.5(4) no . . .
C4 S4 C5 S3 2.7(4) no . . .
C4 S4 C5 C6 -174.4(4) no . . .
C5 S4 C4 S2 178.1(3) no . . .
C5 S4 C4 C3 -0.3(4) no . . .
C6 S5 C7 S7 -179.2(4) no . . .
C6 S5 C7 C8 -0.5(4) no . . .
C7 S5 C6 S6 -1.0(4) no . . .
C7 S5 C6 C5 -179.0(4) no . . .
C6 S6 C8 S8 -178.9(4) no . . .
C6 S6 C8 C7 -2.1(4) no . . .
C8 S6 C6 S5 1.7(4) no . . .
C8 S6 C6 C5 179.7(4) no . . .
C7 S7 C9 C10 -93.6(4) no . . .
C9 S7 C7 S5 5.4(4) no . . .
C9 S7 C7 C8 -173.2(4) no . . .
C8 S8 C12 C13 174.3(3) no . . .
C12 S8 C8 S6 -6.7(4) no . . .
C12 S8 C8 C7 176.6(4) no . . .
Cl1 O4 O4 Cl1 0.0 no . 2_565 .
Cl2 O6 O6 Cl2 0.0 no . 3_555 .
Cl2 O7 O8 Cl2 0.00(11) no . . .
S1 C1 C2 S2 61.5(11) no . . .
S1 C3 C4 S2 -2.0(8) no . . .
S1 C3 C4 S4 176.2(4) no . . .
S3 C3 C4 S2 179.6(4) no . . .
S3 C3 C4 S4 -2.2(6) no . . .
S3 C5 C6 S5 1.7(6) no . . .
S3 C5 C6 S6 -176.2(3) no . . .
S4 C5 C6 S5 178.6(3) no . . .
S4 C5 C6 S6 0.7(7) no . . .
S5 C7 C8 S6 1.8(6) no . . .
S5 C7 C8 S8 178.7(3) no . . .
S7 C7 C8 S6 -179.4(3) no . . .
S7 C7 C8 S8 -2.6(6) no . . .
S7 C9 C10 O1 64.7(5) no . . .
S7 C9 C10 C11 -174.6(4) no . . .
S8 C12 C13 O2 56.3(6) no . . .
S8 C12 C13 C14 178.7(4) no . . .
